data_2230780
loop_
_publ_author_name
'Li, Yu-Feng'

_publ_section_title
;
 <i>N</i>-(4-Chlorophenyl)pyrrolidine-1-carboxamide
;
_journal_coeditor_code LH5257
_journal_issue 7
_journal_name_full 'Acta Crystallographica Section E'
_journal_page_first o1792
_journal_paper_doi 10.1107/S1600536811024111
_journal_volume 67
_journal_year 2011
_chemical_formula_iupac 'C11 H13 Cl N2 O'
_chemical_formula_moiety 'C11 H13 Cl N2 O'
_chemical_formula_sum 'C11 H13 Cl N2 O'
_chemical_formula_weight 224.68
_chemical_name_systematic
;
<i>N</i>-(4-Chlorophenyl)pyrrolidine-1-carboxamide
;
_space_group_IT_number 61
_symmetry_cell_setting orthorhombic
_symmetry_space_group_name_Hall '-P 2ac 2ab'
_symmetry_space_group_name_H-M 'P b c a'
_atom_sites_solution_hydrogens geom
_atom_sites_solution_primary direct
_atom_sites_solution_secondary difmap
_audit_creation_method SHELXL-97
_cell_angle_alpha 90.00
_cell_angle_beta 90.00
_cell_angle_gamma 90.00
_cell_formula_units_Z 8
_cell_length_a 9.4498(19)
_cell_length_b 10.856(2)
_cell_length_c 21.930(4)
_cell_measurement_reflns_used 2264
_cell_measurement_temperature 293(2)
_cell_measurement_theta_max 27.64
_cell_measurement_theta_min 2.98
_cell_volume 2249.7(7)
_computing_cell_refinement 'SAINT (Bruker, 1997)'
_computing_data_collection 'SMART (Bruker, 1997)'
_computing_data_reduction 'SAINT (Bruker, 1997)'
_computing_molecular_graphics 'SHELXTL (Sheldrick, 2008)'
_computing_publication_material 'SHELXTL (Sheldrick, 2008)'
_computing_structure_refinement 'SHELXL97 (Sheldrick, 2008)'
_computing_structure_solution 'SHELXS97 (Sheldrick, 2008)'
_diffrn_ambient_temperature 293(2)
_diffrn_measured_fraction_theta_full 0.999
_diffrn_measured_fraction_theta_max 0.999
_diffrn_measurement_device_type 'Bruker SMART CCD'
_diffrn_measurement_method '\f and \w'
_diffrn_radiation_monochromator graphite
_diffrn_radiation_source 'fine-focus sealed tube'
_diffrn_radiation_type MoK\a
_diffrn_radiation_wavelength 0.71073
_diffrn_reflns_av_R_equivalents 0.0361
_diffrn_reflns_av_sigmaI/netI 0.0282
_diffrn_reflns_limit_h_max 10
_diffrn_reflns_limit_h_min -12
_diffrn_reflns_limit_k_max 14
_diffrn_reflns_limit_k_min -14
_diffrn_reflns_limit_l_max 28
_diffrn_reflns_limit_l_min -28
_diffrn_reflns_number 20387
_diffrn_reflns_theta_full 27.48
_diffrn_reflns_theta_max 27.48
_diffrn_reflns_theta_min 3.01
_exptl_absorpt_coefficient_mu 0.314
_exptl_absorpt_correction_type none
_exptl_crystal_colour colorless
_exptl_crystal_density_diffrn 1.327
_exptl_crystal_density_method 'not measured'
_exptl_crystal_description Bar
_exptl_crystal_F_000 944
_exptl_crystal_size_max 0.23
_exptl_crystal_size_mid 0.19
_exptl_crystal_size_min 0.19
_refine_diff_density_max 0.545
_refine_diff_density_min -0.334
_refine_ls_extinction_method none
_refine_ls_goodness_of_fit_ref 1.068
_refine_ls_hydrogen_treatment constr
_refine_ls_matrix_type full
_refine_ls_number_parameters 136
_refine_ls_number_reflns 2576
_refine_ls_number_restraints 0
_refine_ls_restrained_S_all 1.068
_refine_ls_R_factor_all 0.0511
_refine_ls_R_factor_gt 0.0458
_refine_ls_shift/su_max 0.000
_refine_ls_shift/su_mean 0.000
_refine_ls_structure_factor_coef Fsqd
_refine_ls_weighting_details 'calc w=1/[\s^2^(Fo^2^)+(0.0763P)^2^+0.5404P] where P=(Fo^2^+2Fc^2^)/3'
_refine_ls_weighting_scheme calc
_refine_ls_wR_factor_gt 0.1249
_refine_ls_wR_factor_ref 0.1304
_reflns_number_gt 2264
_reflns_number_total 2576
_reflns_threshold_expression I>2\s(I)
_cod_data_source_file lh5257.cif
_cod_data_source_block I
_cod_original_cell_volume 2249.7(8)
_cod_database_code 2230780
_cod_database_fobs_code 2230780

loop_
_symmetry_equiv_pos_as_xyz
'x, y, z'
'-x+1/2, -y, z+1/2'
'-x, y+1/2, -z+1/2'
'x+1/2, -y+1/2, -z'
'-x, -y, -z'
'x-1/2, y, -z-1/2'
'x, -y-1/2, z-1/2'
'-x-1/2, y-1/2, z'

loop_
_atom_site_type_symbol
_atom_site_label
_atom_site_fract_x
_atom_site_fract_y
_atom_site_fract_z
_atom_site_U_iso_or_equiv
_atom_site_adp_type
_atom_site_calc_flag
_atom_site_refinement_flags
_atom_site_occupancy
_atom_site_symmetry_multiplicity
_atom_site_disorder_assembly
_atom_site_disorder_group
Cl Cl1 0.10254(6) 0.10302(5) 0.03994(2) 0.0685(2) Uani d . 1 1 . .
O O1 0.12968(10) 0.43109(12) 0.28838(5) 0.0496(3) Uani d . 1 1 . .
N N2 0.34453(11) 0.36694(12) 0.25166(5) 0.0388(3) Uani d . 1 1 . .
H H2A 0.4347 0.3673 0.2570 0.047 Uiso calc R 1 1 . .
C C6 0.28726(13) 0.30130(12) 0.20175(6) 0.0347(3) Uani d . 1 1 . .
C C10 0.12280(16) 0.15354(14) 0.16052(7) 0.0434(3) Uani d . 1 1 . .
H H10A 0.0507 0.0963 0.1660 0.052 Uiso calc R 1 1 . .
C C5 0.26031(14) 0.43003(13) 0.29184(6) 0.0356(3) Uani d . 1 1 . .
C C11 0.17977(15) 0.21521(13) 0.20997(6) 0.0393(3) Uani d . 1 1 . .
H H11A 0.1460 0.1990 0.2490 0.047 Uiso calc R 1 1 . .
N N1 0.32890(12) 0.49261(12) 0.33577(5) 0.0417(3) Uani d . 1 1 . .
C C9 0.17459(17) 0.17824(14) 0.10291(7) 0.0445(3) Uani d . 1 1 . .
C C7 0.34090(16) 0.32181(14) 0.14377(7) 0.0420(3) Uani d . 1 1 . .
H H7A 0.4150 0.3770 0.1383 0.050 Uiso calc R 1 1 . .
C C1 0.47839(15) 0.47967(16) 0.35253(7) 0.0463(4) Uani d . 1 1 . .
H H1A 0.5367 0.5390 0.3310 0.056 Uiso calc R 1 1 . .
H H1B 0.5127 0.3973 0.3439 0.056 Uiso calc R 1 1 . .
C C8 0.28451(17) 0.26042(15) 0.09408(7) 0.0460(4) Uani d . 1 1 . .
H H8A 0.3202 0.2743 0.0552 0.055 Uiso calc R 1 1 . .
C C2 0.24919(18) 0.5611(2) 0.38171(8) 0.0584(5) Uani d . 1 1 . .
H H2B 0.1790 0.5091 0.4012 0.070 Uiso calc R 1 1 . .
H H2C 0.2023 0.6319 0.3638 0.070 Uiso calc R 1 1 . .
C C4 0.4771(2) 0.5051(2) 0.42042(8) 0.0633(5) Uani d . 1 1 . .
H H4A 0.4543 0.4313 0.4434 0.076 Uiso calc R 1 1 . .
H H4B 0.5677 0.5367 0.4341 0.076 Uiso calc R 1 1 . .
C C3 0.3624(2) 0.6009(2) 0.42688(10) 0.0748(7) Uani d . 1 1 . .
H H3A 0.3981 0.6822 0.4169 0.090 Uiso calc R 1 1 . .
H H3B 0.3253 0.6021 0.4681 0.090 Uiso calc R 1 1 . .

loop_
_atom_site_aniso_label
_atom_site_aniso_U_11
_atom_site_aniso_U_22
_atom_site_aniso_U_33
_atom_site_aniso_U_12
_atom_site_aniso_U_13
_atom_site_aniso_U_23
Cl1 0.0781(4) 0.0754(4) 0.0520(3) -0.0222(2) -0.0144(2) -0.0182(2)
O1 0.0252(5) 0.0734(8) 0.0503(6) -0.0018(5) -0.0022(4) -0.0141(5)
N2 0.0250(5) 0.0529(7) 0.0385(6) -0.0035(4) -0.0019(5) -0.0104(5)
C6 0.0300(6) 0.0374(7) 0.0366(6) -0.0003(5) -0.0028(5) -0.0035(5)
C10 0.0401(7) 0.0376(7) 0.0525(8) -0.0078(6) -0.0040(6) -0.0022(6)
C5 0.0273(6) 0.0462(7) 0.0333(6) -0.0018(5) -0.0008(5) -0.0012(5)
C11 0.0378(7) 0.0399(7) 0.0403(7) -0.0038(5) -0.0005(5) 0.0017(5)
N1 0.0278(6) 0.0607(8) 0.0366(6) 0.0020(5) -0.0021(5) -0.0122(5)
C9 0.0476(8) 0.0423(7) 0.0435(7) -0.0040(6) -0.0103(6) -0.0082(6)
C7 0.0407(7) 0.0434(7) 0.0420(7) -0.0097(6) 0.0024(6) -0.0037(6)
C1 0.0304(7) 0.0660(9) 0.0427(7) 0.0017(6) -0.0066(6) -0.0109(7)
C8 0.0516(8) 0.0499(8) 0.0366(7) -0.0080(6) 0.0007(6) -0.0041(6)
C2 0.0386(7) 0.0854(12) 0.0511(9) 0.0037(8) 0.0039(7) -0.0269(9)
C4 0.0507(10) 0.0972(14) 0.0419(8) -0.0043(9) -0.0111(7) -0.0109(8)
C3 0.0550(10) 0.1115(18) 0.0580(11) -0.0022(11) -0.0013(9) -0.0434(11)

loop_
_atom_type_symbol
_atom_type_description
_atom_type_scat_dispersion_real
_atom_type_scat_dispersion_imag
_atom_type_scat_source
C C 0.0033 0.0016 'International Tables Vol C Tables 4.2.6.8 and 6.1.1.4'
H H 0.0000 0.0000 'International Tables Vol C Tables 4.2.6.8 and 6.1.1.4'
N N 0.0061 0.0033 'International Tables Vol C Tables 4.2.6.8 and 6.1.1.4'
O O 0.0106 0.0060 'International Tables Vol C Tables 4.2.6.8 and 6.1.1.4'
Cl Cl 0.1484 0.1585 'International Tables Vol C Tables 4.2.6.8 and 6.1.1.4'

loop_
_geom_angle_atom_site_label_1
_geom_angle_atom_site_label_2
_geom_angle_atom_site_label_3
_geom_angle_site_symmetry_1
_geom_angle_site_symmetry_3
_geom_angle
_geom_angle_publ_flag
C5 N2 C6 . . 121.82(11) ?
C5 N2 H2A . . 119.1 ?
C6 N2 H2A . . 119.1 ?
C7 C6 C11 . . 119.55(12) ?
C7 C6 N2 . . 119.27(12) ?
C11 C6 N2 . . 121.17(12) ?
C9 C10 C11 . . 119.02(13) ?
C9 C10 H10A . . 120.5 ?
C11 C10 H10A . . 120.5 ?
O1 C5 N1 . . 121.34(13) ?
O1 C5 N2 . . 123.01(12) ?
N1 C5 N2 . . 115.65(12) ?
C10 C11 C6 . . 120.49(13) ?
C10 C11 H11A . . 119.8 ?
C6 C11 H11A . . 119.8 ?
C5 N1 C2 . . 120.15(12) ?
C5 N1 C1 . . 126.53(12) ?
C2 N1 C1 . . 111.87(12) ?
C10 C9 C8 . . 121.30(13) ?
C10 C9 Cl1 . . 119.70(12) ?
C8 C9 Cl1 . . 118.99(12) ?
C8 C7 C6 . . 120.25(13) ?
C8 C7 H7A . . 119.9 ?
C6 C7 H7A . . 119.9 ?
N1 C1 C4 . . 102.78(13) ?
N1 C1 H1A . . 111.2 ?
C4 C1 H1A . . 111.2 ?
N1 C1 H1B . . 111.2 ?
C4 C1 H1B . . 111.2 ?
H1A C1 H1B . . 109.1 ?
C9 C8 C7 . . 119.31(14) ?
C9 C8 H8A . . 120.3 ?
C7 C8 H8A . . 120.3 ?
N1 C2 C3 . . 103.37(14) ?
N1 C2 H2B . . 111.1 ?
C3 C2 H2B . . 111.1 ?
N1 C2 H2C . . 111.1 ?
C3 C2 H2C . . 111.1 ?
H2B C2 H2C . . 109.1 ?
C3 C4 C1 . . 102.93(15) ?
C3 C4 H4A . . 111.2 ?
C1 C4 H4A . . 111.2 ?
C3 C4 H4B . . 111.2 ?
C1 C4 H4B . . 111.2 ?
H4A C4 H4B . . 109.1 ?
C4 C3 C2 . . 104.35(15) ?
C4 C3 H3A . . 110.9 ?
C2 C3 H3A . . 110.9 ?
C4 C3 H3B . . 110.9 ?
C2 C3 H3B . . 110.9 ?
H3A C3 H3B . . 108.9 ?

loop_
_geom_bond_atom_site_label_1
_geom_bond_atom_site_label_2
_geom_bond_site_symmetry_2
_geom_bond_distance
_geom_bond_publ_flag
Cl1 C9 . 1.7428(15) ?
O1 C5 . 1.2368(17) ?
N2 C5 . 1.3707(18) ?
N2 C6 . 1.4138(16) ?
N2 H2A . 0.8600 ?
C6 C7 . 1.387(2) ?
C6 C11 . 1.3920(19) ?
C10 C9 . 1.381(2) ?
C10 C11 . 1.383(2) ?
C10 H10A . 0.9300 ?
C5 N1 . 1.3453(17) ?
C11 H11A . 0.9300 ?
N1 C2 . 1.4612(19) ?
N1 C1 . 1.4664(18) ?
C9 C8 . 1.383(2) ?
C7 C8 . 1.384(2) ?
C7 H7A . 0.9300 ?
C1 C4 . 1.514(2) ?
C1 H1A . 0.9700 ?
C1 H1B . 0.9700 ?
C8 H8A . 0.9300 ?
C2 C3 . 1.521(3) ?
C2 H2B . 0.9700 ?
C2 H2C . 0.9700 ?
C4 C3 . 1.509(3) ?
C4 H4A . 0.9700 ?
C4 H4B . 0.9700 ?
C3 H3A . 0.9700 ?
C3 H3B . 0.9700 ?

loop_
_geom_hbond_atom_site_label_D
_geom_hbond_atom_site_label_H
_geom_hbond_atom_site_label_A
_geom_hbond_site_symmetry_A
_geom_hbond_distance_DH
_geom_hbond_distance_HA
_geom_hbond_distance_DA
_geom_hbond_angle_DHA
N2 H2A O1 6_656 0.86 2.21 2.9184(15) 140

loop_
_cod_related_entry_id
_cod_related_entry_database
_cod_related_entry_code
1 ChemSpider 106206
